data_2200050
loop_
_publ_author_name
'Bryan, Jeffrey C.'
'Burrell, Anthony K.'
'Kubas, Gregory J.'

_publ_section_title
;
 [TcCl(CS)(dppe)~2~]&#x00B7;C~6~H~6~
;
_journal_issue 1
_journal_name_full 'Acta Crystallographica Section E'
_journal_page_first m23
_journal_page_last m24
_journal_paper_doi 10.1107/S1600536800019486
_journal_volume 57
_journal_year 2001
_chemical_formula_iupac '[Tc Cl (C46 H42 P4) (C S)], C6 H6'
_chemical_formula_moiety 'C53 H48 Cl P4 S Tc, C6 H6'
_chemical_formula_sum 'C59 H54 Cl P4 S Tc'
_chemical_formula_weight 1053.3
_chemical_name_common chlorobis[1,2-ethanediylbis(diphenylphosphine)-P,P'](thiocarbonyl-C)technetium
_space_group_IT_number 2
_symmetry_cell_setting triclinic
_symmetry_space_group_name_Hall '-P 1'
_symmetry_space_group_name_H-M 'P -1'
_atom_type_scat_source
;International Tables for Crystallography (1992, Vol C,
 Tables 4.2.6.8 and 6.1.1.4)
;
_cell_angle_alpha 67.185(6)
_cell_angle_beta 72.620(9)
_cell_angle_gamma 83.849(8)
_cell_formula_units_Z 1
_cell_length_a 10.3872(10)
_cell_length_b 10.5518(9)
_cell_length_c 12.8953(11)
_cell_measurement_reflns_used 25
_cell_measurement_temperature 203
_cell_measurement_theta_max 26.0
_cell_measurement_theta_min 6.7
_cell_volume 1243.3(2)
_computing_cell_refinement XSCANS
_computing_data_collection XSCANS
_computing_data_reduction XSCANS
_computing_molecular_graphics 'ORTEP-3 (Farrugia, 1997)'
_computing_publication_material 'PLATON (Spek, 2000)'
_computing_structure_refinement 'SHELXL97 (Sheldrick, 1997)'
_computing_structure_solution 'SHELXS86 (Sheldrick, 1985)'
_diffrn_ambient_temperature 293
_diffrn_measured_fraction_theta_full .92
_diffrn_measured_fraction_theta_max .92
_diffrn_measurement_device 'Siemens P4'
_diffrn_measurement_method \w
_diffrn_radiation_monochromator graphite
_diffrn_radiation_source 'fine-focus sealed tube'
_diffrn_radiation_type MoK\a
_diffrn_radiation_wavelength .71073
_diffrn_reflns_av_R_equivalents .012
_diffrn_reflns_av_sigmaI/netI .024
_diffrn_reflns_limit_h_max 13
_diffrn_reflns_limit_h_min -1
_diffrn_reflns_limit_k_max 13
_diffrn_reflns_limit_k_min -13
_diffrn_reflns_limit_l_max 17
_diffrn_reflns_limit_l_min -17
_diffrn_reflns_number 7126
_diffrn_reflns_reduction_process 'XSCANS (Siemens, 1994)'
_diffrn_reflns_theta_full 29.0
_diffrn_reflns_theta_max 29.0
_diffrn_reflns_theta_min 3.3
_diffrn_standards_decay_% 1.24
_diffrn_standards_interval_count 97
_diffrn_standards_number 3
_exptl_absorpt_coefficient_mu .554
_exptl_absorpt_correction_T_max .897
_exptl_absorpt_correction_T_min .732
_exptl_absorpt_correction_type '\y scan'
_exptl_absorpt_process_details '(SHELXTL-Plus; Siemens, 1990)'
_exptl_crystal_colour yellow
_exptl_crystal_density_diffrn 1.41
_exptl_crystal_density_meas ?
_exptl_crystal_description plate
_exptl_crystal_F_000 544
_exptl_crystal_size_max .58
_exptl_crystal_size_mid .51
_exptl_crystal_size_min .15
_refine_diff_density_max .74
_refine_diff_density_min -.92
_refine_ls_extinction_method none
_refine_ls_goodness_of_fit_ref 1.24
_refine_ls_hydrogen_treatment noref
_refine_ls_matrix_type full
_refine_ls_number_constraints 0
_refine_ls_number_parameters 313
_refine_ls_number_reflns 6069
_refine_ls_number_restraints 0
_refine_ls_restrained_S_all 1.24
_refine_ls_R_factor_all .040
_refine_ls_R_factor_gt .032
_refine_ls_shift/su_max .001
_refine_ls_shift/su_mean .000
_refine_ls_structure_factor_coef Fsqd
_refine_ls_weighting_details 'w = 1/[\s^2^(Fo^2^)+(0.0560P)^2^+0.0349P] where P = (Fo^2^+2Fc^2^)/3'
_refine_ls_weighting_scheme calc
_refine_ls_wR_factor_ref .098
_reflns_number_gt 5372
_reflns_number_total 6069
_reflns_threshold_expression I>2\s(I)
_cod_data_source_file na6007.cif
_cod_data_source_block I
_cod_depositor_comments
;
The following automatic conversions were performed:
'_symmetry_cell_setting' value 'Triclinic' changed to 'triclinic'
according to '/home/saulius/struct/CIF-dictionaries/cif_core.dic'
dictionary named 'cif_core.dic' version 2.4.1 from 2010-06-29.

Automatic conversion script
Id: cif_fix_enum 1527 2010-12-29 10:47:43Z saulius 

The following automatic conversions were performed:

'_symmetry_cell_setting' value 'Triclinic' changed to 'triclinic'
according to /home/saulius/struct/CIF-dictionaries/cif_core.dic
dictionary named 'cif_core.dic' version 2.4.1 from 2010-06-29.

Automatic conversion script
Id: cif_fix_values 1715 2011-07-08 13:25:40Z adriana 

The following automatic conversions were performed:

'_exptl_crystal_density_meas' value 'not measured' was changed to '?'
- the value is perceived as not measured.

Automatic conversion script
Id: cif_fix_values 3008 2015-01-20 13:52:24Z robertas 
;
_cod_database_code 2200050
_cod_database_fobs_code 2200050

loop_
_symmetry_equiv_pos_as_xyz
x,y,z
-x,-y,-z

loop_
_atom_site_aniso_label
_atom_site_aniso_U_11
_atom_site_aniso_U_22
_atom_site_aniso_U_33
_atom_site_aniso_U_12
_atom_site_aniso_U_13
_atom_site_aniso_U_23
Tc .02260(10) .01400(10) .01560(10) .00160(10) -.00450(10) -.00690(10)
Cl .0068(5) .0253(5) .0216(5) .0012(4) .0020(4) -.0111(4)
S .0477(10) .0352(7) .0423(8) .0055(7) -.0184(7) -.0162(6)
P1 .0372(3) .0155(2) .0180(2) .0028(2) -.0074(2) -.0064(2)
P2 .0351(3) .0178(2) .0198(2) .0020(2) -.0074(2) -.0104(2)
C1 .025(3) .019(2) .0167(18) .0035(18) .0003(18) -.0075(14)
C2 .0439(13) .0178(10) .0239(10) -.0027(9) -.0068(9) -.0069(8)
C3 .0531(15) .0175(10) .0276(10) -.0014(9) -.0112(10) -.0110(8)
C11 .0421(13) .0206(10) .0205(9) .0084(9) -.0079(9) -.0065(7)
C12 .0430(13) .0277(11) .0244(10) .0096(9) -.0088(9) -.0090(8)
C13 .0399(14) .0423(14) .0330(12) .0097(11) -.0074(10) -.0108(10)
C14 .0478(16) .0432(15) .0417(14) .0215(13) -.0066(12) -.0099(12)
C15 .0648(19) .0289(13) .0430(14) .0195(12) -.0105(13) -.0129(11)
C16 .0571(16) .0217(11) .0336(12) .0082(10) -.0141(11) -.0088(9)
C21 .0405(12) .0190(9) .0192(9) -.0016(8) -.0074(8) -.0071(7)
C22 .0449(13) .0241(11) .0245(10) -.0004(9) -.0110(9) -.0073(8)
C23 .0600(16) .0319(12) .0233(10) -.0052(11) -.0150(10) -.0077(9)
C24 .0627(17) .0359(13) .0217(10) -.0076(12) -.0062(11) -.0131(9)
C25 .0508(15) .0346(13) .0276(11) -.0001(11) -.0030(10) -.0167(9)
C26 .0454(13) .0245(11) .0227(10) .0007(9) -.0082(9) -.0097(8)
C31 .0369(12) .0248(10) .0274(10) .0031(9) -.0115(9) -.0163(8)
C32 .0433(14) .0415(14) .0346(12) -.0055(11) -.0100(10) -.0194(10)
C33 .0409(15) .069(2) .0515(16) -.0104(14) -.0143(13) -.0289(15)
C34 .0490(17) .0590(18) .0609(18) .0065(14) -.0316(14) -.0310(15)
C35 .0582(17) .0338(13) .0401(13) .0075(11) -.0256(12) -.0181(10)
C36 .0419(13) .0232(10) .0316(11) .0027(9) -.0126(9) -.0142(8)
C41 .0363(11) .0181(9) .0240(9) .0038(8) -.0080(8) -.0115(7)
C42 .0445(14) .0334(13) .0411(13) .0114(10) -.0201(11) -.0249(10)
C43 .0411(14) .0410(14) .0580(16) .0133(11) -.0219(12) -.0319(13)
C44 .0425(14) .0404(14) .0464(14) .0100(11) -.0073(11) -.0289(12)
C45 .0480(14) .0389(13) .0300(11) .0087(11) -.0107(10) -.0226(10)
C46 .0375(12) .0303(11) .0285(10) .0050(9) -.0107(9) -.0169(9)
C4 .0409(14) .0519(16) .0345(12) .0062(12) -.0082(11) -.0223(11)
C5 .0479(15) .0381(14) .0352(13) -.0087(11) .0064(11) -.0127(11)
C6 .0330(13) .0497(16) .0444(14) -.0056(11) .0010(11) -.0287(12)

loop_
_atom_site_label
_atom_site_fract_x
_atom_site_fract_y
_atom_site_fract_z
_atom_site_U_iso_or_equiv
_atom_site_thermal_displace_type
_atom_site_occupancy
_atom_site_type_symbol
Tc .50000 .50000 .50000 .01730(10) Uani 1.000 Tc
Cl .75417(15) .53209(10) .42117(9) .0187(3) Uani .500 Cl
S .82814(19) .54534(14) .38815(14) .0403(5) Uani .500 S
P1 .50547(6) .28557(5) .66006(4) .02380(10) Uani 1.000 P
P2 .47604(6) .34126(5) .41108(4) .02340(10) Uani 1.000 P
C1 .6819(6) .5223(4) .4388(4) .0217(13) Uani .500 C
C2 .3945(2) .1657(2) .65327(18) .0292(6) Uani 1.000 C
C3 .4283(3) .1669(2) .52893(19) .0318(7) Uani 1.000 C
C11 .6678(2) .1988(2) .65647(18) .0290(6) Uani 1.000 C
C12 .7765(3) .2720(2) .64891(19) .0328(7) Uani 1.000 C
C13 .9039(3) .2145(3) .6407(2) .0409(8) Uani 1.000 C
C14 .9250(3) .0846(3) .6380(2) .0493(9) Uani 1.000 C
C15 .8189(3) .0105(3) .6456(2) .0484(9) Uani 1.000 C
C16 .6902(3) .0661(2) .6555(2) .0383(8) Uani 1.000 C
C21 .4395(2) .2713(2) .81309(17) .0263(6) Uani 1.000 C
C22 .4978(3) .1849(2) .90040(19) .0314(7) Uani 1.000 C
C23 .4453(3) .1789(3) 1.0151(2) .0380(7) Uani 1.000 C
C24 .3369(3) .2583(3) 1.0437(2) .0400(8) Uani 1.000 C
C25 .2783(3) .3448(3) .9576(2) .0379(8) Uani 1.000 C
C26 .3294(2) .3510(2) .84316(18) .0309(7) Uani 1.000 C
C31 .3444(2) .3826(2) .33554(18) .0273(6) Uani 1.000 C
C32 .2117(3) .3376(3) .3960(2) .0379(8) Uani 1.000 C
C33 .1093(3) .3826(3) .3423(3) .0506(10) Uani 1.000 C
C34 .1369(3) .4723(3) .2267(3) .0503(10) Uani 1.000 C
C35 .2682(3) .5164(3) .1640(2) .0405(8) Uani 1.000 C
C36 .3716(3) .4729(2) .2187(2) .0306(7) Uani 1.000 C
C41 .6189(2) .2905(2) .31130(18) .0254(6) Uani 1.000 C
C42 .7438(3) .2744(2) .3342(2) .0352(8) Uani 1.000 C
C43 .8540(3) .2272(3) .2669(3) .0416(8) Uani 1.000 C
C44 .8413(3) .1951(3) .1755(2) .0411(8) Uani 1.000 C
C45 .7178(3) .2088(3) .1534(2) .0366(7) Uani 1.000 C
C46 .6066(2) .2554(2) .22063(19) .0303(6) Uani 1.000 C
C4 -.0839(3) .0777(3) .9337(2) .0415(8) Uani 1.000 C
C5 .0473(3) .1214(3) .9081(2) .0442(8) Uani 1.000 C
C6 .1307(3) .0434(3) .9740(2) .0412(8) Uani 1.000 C
H2A .40530 .07350 .70710 .0350 Uiso 1.000 H
H2B .30120 .19200 .67710 .0350 Uiso 1.000 H
H3A .35080 .13270 .52010 .0380 Uiso 1.000 H
H3B .50240 .10450 .51860 .0380 Uiso 1.000 H
H12 .76340 .36040 .64940 .0390 Uiso 1.000 H
H13 .97530 .26380 .63700 .0490 Uiso 1.000 H
H14 1.01080 .04690 .63100 .0590 Uiso 1.000 H
H15 .83340 -.07740 .64420 .0580 Uiso 1.000 H
H16 .61890 .01500 .66140 .0460 Uiso 1.000 H
H22 .57160 .13150 .88190 .0380 Uiso 1.000 H
H23 .48390 .12060 1.07290 .0460 Uiso 1.000 H
H24 .30280 .25400 1.12040 .0480 Uiso 1.000 H
H25 .20510 .39860 .97670 .0450 Uiso 1.000 H
H26 .28970 .40890 .78590 .0370 Uiso 1.000 H
H32 .19170 .27650 .47360 .0460 Uiso 1.000 H
H33 .02120 .35220 .38420 .0610 Uiso 1.000 H
H34 .06760 .50290 .19120 .0600 Uiso 1.000 H
H35 .28770 .57490 .08560 .0490 Uiso 1.000 H
H36 .45930 .50440 .17670 .0370 Uiso 1.000 H
H42 .75350 .29550 .39510 .0420 Uiso 1.000 H
H43 .93680 .21690 .28320 .0500 Uiso 1.000 H
H44 .91540 .16480 .12980 .0490 Uiso 1.000 H
H45 .70850 .18670 .09290 .0440 Uiso 1.000 H
H46 .52360 .26330 .20510 .0360 Uiso 1.000 H
H4 -.13990 .13000 .88870 .0500 Uiso 1.000 H
H5 .07900 .20360 .84620 .0530 Uiso 1.000 H
H6 .21880 .07270 .95620 .0490 Uiso 1.000 H

loop_
_geom_angle_atom_site_label_1
_geom_angle_atom_site_label_2
_geom_angle_atom_site_label_3
_geom_angle_site_symmetry_1
_geom_angle_site_symmetry_3
_geom_angle
_geom_angle_publ_flag
Cl Tc P1 . . 95.43(3) yes
Cl Tc P2 . . 98.00(3) yes
Cl Tc C1 . 2_666 178.0(2) yes
P1 Tc P2 . . 80.67(2) yes
P1 Tc C1 . . 96.3(2) yes
P2 Tc C1 . . 96.3(2) yes
Tc P1 C2 . . 106.22(7) no
Tc P1 C11 . . 117.08(7) no
Tc P1 C21 . . 121.32(7) no
C2 P1 C11 . . 105.00(10) no
C2 P1 C21 . . 102.00(10) no
C11 P1 C21 . . 103.20(10) no
Tc P2 C3 . . 109.02(7) no
Tc P2 C31 . . 115.81(8) no
Tc P2 C41 . . 122.67(8) no
C3 P2 C31 . . 104.90(10) no
C3 P2 C41 . . 98.40(10) no
C31 P2 C41 . . 103.50(10) no
Tc C1 S . . 178.1(3) yes
P1 C2 C3 . . 110.8(2) no
P2 C3 C2 . . 113.7(2) no
P1 C11 C12 . . 117.7(2) no
P1 C11 C16 . . 123.7(2) yes
C12 C11 C16 . . 118.5(2) no
C11 C12 C13 . . 120.8(2) no
C12 C13 C14 . . 120.2(3) no
C13 C14 C15 . . 119.9(3) no
C14 C15 C16 . . 120.5(3) no
C11 C16 C15 . . 120.1(3) no
P1 C21 C22 . . 122.1(2) no
P1 C21 C26 . . 119.1(2) no
C22 C21 C26 . . 118.8(2) no
C21 C22 C23 . . 120.0(3) no
C22 C23 C24 . . 120.7(3) no
C23 C24 C25 . . 119.8(2) no
C24 C25 C26 . . 120.0(3) no
C21 C26 C25 . . 120.7(2) no
P2 C31 C32 . . 121.1(2) no
P2 C31 C36 . . 120.3(2) no
C32 C31 C36 . . 118.2(2) no
C31 C32 C33 . . 121.0(2) no
C32 C33 C34 . . 120.5(3) no
C33 C34 C35 . . 119.7(3) no
C34 C35 C36 . . 119.9(2) no
C31 C36 C35 . . 120.7(3) no
P2 C41 C42 . . 117.7(2) no
P2 C41 C46 . . 123.6(2) no
C42 C41 C46 . . 118.4(2) no
C41 C42 C43 . . 120.7(2) no
C42 C43 C44 . . 120.4(3) no
C43 C44 C45 . . 119.2(3) no
C44 C45 C46 . . 120.8(2) no
C41 C46 C45 . . 120.4(2) no
P1 C2 H2A . . 109.49 no
P1 C2 H2B . . 109.46 no
C3 C2 H2A . . 109.48 no
C3 C2 H2B . . 109.47 no
H2A C2 H2B . . 108.14 no
P2 C3 H3A . . 108.86 no
P2 C3 H3B . . 108.80 no
C2 C3 H3A . . 108.79 no
C2 C3 H3B . . 108.76 no
H3A C3 H3B . . 107.71 no
C11 C12 H12 . . 119.59 no
C13 C12 H12 . . 119.65 no
C12 C13 H13 . . 119.94 no
C14 C13 H13 . . 119.88 no
C13 C14 H14 . . 120.08 no
C15 C14 H14 . . 119.97 no
C14 C15 H15 . . 119.73 no
C16 C15 H15 . . 119.78 no
C11 C16 H16 . . 119.91 no
C15 C16 H16 . . 119.95 no
C21 C22 H22 . . 120.01 no
C23 C22 H22 . . 119.97 no
C22 C23 H23 . . 119.62 no
C24 C23 H23 . . 119.69 no
C23 C24 H24 . . 120.11 no
C25 C24 H24 . . 120.08 no
C24 C25 H25 . . 119.97 no
C26 C25 H25 . . 120.08 no
C21 C26 H26 . . 119.65 no
C25 C26 H26 . . 119.62 no
C31 C32 H32 . . 119.53 no
C33 C32 H32 . . 119.48 no
C32 C33 H33 . . 119.83 no
C34 C33 H33 . . 119.69 no
C33 C34 H34 . . 120.15 no
C35 C34 H34 . . 120.16 no
C34 C35 H35 . . 120.05 no
C36 C35 H35 . . 120.01 no
C31 C36 H36 . . 119.72 no
C35 C36 H36 . . 119.61 no
C41 C42 H42 . . 119.65 no
C43 C42 H42 . . 119.67 no
C42 C43 H43 . . 119.76 no
C44 C43 H43 . . 119.80 no
C43 C44 H44 . . 120.38 no
C45 C44 H44 . . 120.38 no
C44 C45 H45 . . 119.63 no
C46 C45 H45 . . 119.59 no
C41 C46 H46 . . 119.79 no
C45 C46 H46 . . 119.78 no
C5 C4 C6 . 2_557 119.7(3) no
C4 C5 C6 . . 120.2(3) no
C4 C6 C5 2_557 . 120.1(3) no
C5 C4 H4 . . 120.15 no
C6 C4 H4 2_557 . 120.15 no
C4 C5 H5 . . 119.92 no
C6 C5 H5 . . 119.88 no
C5 C6 H6 . . 119.94 no
C4 C6 H6 2_557 . 119.96 no

loop_
_geom_bond_atom_site_label_1
_geom_bond_atom_site_label_2
_geom_bond_site_symmetry_1
_geom_bond_site_symmetry_2
_geom_bond_distance
_geom_bond_publ_flag
Tc Cl . . 2.538(2) yes
Tc P1 . . 2.4091(6) yes
Tc P2 . . 2.4355(6) yes
Tc C1 . . 1.819(6) yes
S C1 . . 1.468(7) yes
P1 C2 . . 1.842(2) no
P1 C11 . . 1.827(2) no
P1 C21 . . 1.836(2) no
P2 C3 . . 1.875(2) no
P2 C31 . . 1.830(2) no
P2 C41 . . 1.835(2) no
C2 C3 . . 1.531(3) no
C11 C12 . . 1.394(4) no
C11 C16 . . 1.399(3) no
C12 C13 . . 1.387(4) no
C13 C14 . . 1.377(5) no
C14 C15 . . 1.377(5) no
C15 C16 . . 1.391(4) no
C21 C22 . . 1.399(3) no
C21 C26 . . 1.395(3) no
C22 C23 . . 1.394(3) no
C23 C24 . . 1.377(5) no
C24 C25 . . 1.391(4) no
C25 C26 . . 1.389(3) no
C31 C32 . . 1.394(4) no
C31 C36 . . 1.396(3) no
C32 C33 . . 1.383(5) no
C33 C34 . . 1.382(5) no
C34 C35 . . 1.384(5) no
C35 C36 . . 1.399(4) no
C41 C42 . . 1.394(4) no
C41 C46 . . 1.398(3) no
C42 C43 . . 1.390(4) no
C43 C44 . . 1.390(4) no
C44 C45 . . 1.376(5) no
C45 C46 . . 1.392(4) no
C2 H2A . . .97 no
C2 H2B . . .97 no
C3 H3A . . .97 no
C3 H3B . . .97 no
C12 H12 . . .93 no
C13 H13 . . .93 no
C14 H14 . . .93 no
C15 H15 . . .93 no
C16 H16 . . .93 no
C22 H22 . . .93 no
C23 H23 . . .93 no
C24 H24 . . .93 no
C25 H25 . . .93 no
C26 H26 . . .93 no
C32 H32 . . .93 no
C33 H33 . . .93 no
C34 H34 . . .93 no
C35 H35 . . .93 no
C36 H36 . . .93 no
C42 H42 . . .93 no
C43 H43 . . .93 no
C44 H44 . . .93 no
C45 H45 . . .93 no
C46 H46 . . .93 no
C4 C5 . . 1.388(5) no
C4 C6 . 2_557 1.376(4) no
C5 C6 . . 1.376(4) no
C4 H4 . . .93 no
C5 H5 . . .93 no
C6 H6 . . .93 no

loop_
_geom_hbond_atom_site_label_D
_geom_hbond_atom_site_label_H
_geom_hbond_atom_site_label_A
_geom_hbond_site_symmetry_A
_geom_hbond_distance_DH
_geom_hbond_distance_HA
_geom_hbond_distance_DA
_geom_hbond_angle_DHA
_geom_hbond_publ_flag
C2 H2B Cl 2_666 .9702 2.7619 3.306(3) 116.15 no
C2 H2B S 2_666 .9702 2.8746 3.591(3) 131.41 no
C12 H12 Cl . .9303 2.8195 3.198(3) 105.65 no
C26 H26 Cl 2_666 .9309 2.6650 3.489(2) 147.88 no
C26 H26 S 2_666 .9309 2.7282 3.574(3) 151.50 no
C33 H33 S 1_455 .9303 2.7057 3.242(4) 117.47 no
C42 H42 Cl . .9296 2.6460 3.341(3) 132.09 no
C42 H42 S . .9296 2.7879 3.445(3) 128.57 no

loop_
_geom_torsion_atom_site_label_1
_geom_torsion_atom_site_label_2
_geom_torsion_atom_site_label_3
_geom_torsion_atom_site_label_4
_geom_torsion_site_symmetry_1
_geom_torsion_site_symmetry_3
_geom_torsion_site_symmetry_4
_geom_torsion
_geom_torsion_publ_flag
P1 Tc Cl C1 . . . 114(4) no
P2 Tc Cl C1 . . . 33(4) no
P1 Tc Cl C1 2_666 . . -66(4) no
P2 Tc Cl C1 2_666 . . -147(4) no
Cl Tc P1 C2 . . . -130.30(8) no
Cl Tc P1 C11 . . . -13.46(9) no
Cl Tc P1 C21 . . . 114.16(9) no
P2 Tc P1 C2 . . . -33.05(8) no
P2 Tc P1 C11 . . . 83.79(8) no
P2 Tc P1 C21 . . . -148.60(9) no
C1 Tc P1 C2 . . . -128.42(17) no
C1 Tc P1 C11 . . . -11.59(17) no
C1 Tc P1 C21 . . . 116.03(17) no
Cl Tc P1 C2 2_666 . . 49.70(8) no
Cl Tc P1 C11 2_666 . . 166.54(9) no
Cl Tc P1 C21 2_666 . . -65.84(9) no
P2 Tc P1 C2 2_666 . . 146.95(8) no
P2 Tc P1 C11 2_666 . . -96.21(8) no
P2 Tc P1 C21 2_666 . . 31.40(9) no
C1 Tc P1 C2 2_666 . . 51.58(17) no
C1 Tc P1 C11 2_666 . . 168.41(17) no
C1 Tc P1 C21 2_666 . . -63.97(17) no
Cl Tc P2 C3 . . . 110.03(11) no
Cl Tc P2 C31 . . . -132.00(8) no
Cl Tc P2 C41 . . . -3.85(9) no
P1 Tc P2 C3 . . . 15.79(11) no
P1 Tc P2 C31 . . . 133.76(8) no
P1 Tc P2 C41 . . . -98.08(9) no
C1 Tc P2 C3 . . . 111.14(18) no
C1 Tc P2 C31 . . . -130.89(17) no
C1 Tc P2 C41 . . . -2.74(17) no
Cl Tc P2 C3 2_666 . . -69.97(11) no
Cl Tc P2 C31 2_666 . . 48.00(8) no
Cl Tc P2 C41 2_666 . . 176.15(9) no
P1 Tc P2 C3 2_666 . . -164.21(11) no
P1 Tc P2 C31 2_666 . . -46.24(8) no
P1 Tc P2 C41 2_666 . . 81.92(9) no
C1 Tc P2 C3 2_666 . . -68.86(18) no
C1 Tc P2 C31 2_666 . . 49.11(17) no
C1 Tc P2 C41 2_666 . . 177.26(18) no
Tc Cl C1 S . . . 164(3) no
Tc P1 C2 C3 . . . 49.24(17) no
C11 P1 C2 C3 . . . -75.43(18) no
C21 P1 C2 C3 . . . 177.23(16) no
Tc P1 C11 C16 . . . -120.65(17) no
C2 P1 C11 C16 . . . -3.2(2) no
C21 P1 C11 C16 . . . 103.4(2) no
Tc P1 C21 C22 . . . -145.57(18) no
Tc P1 C11 C12 . . . 56.33(18) no
C2 P1 C11 C12 . . . 173.83(17) no
C21 P1 C11 C12 . . . -79.66(18) no
Tc P1 C21 C26 . . . 33.1(2) no
C2 P1 C21 C26 . . . -84.51(19) no
C11 P1 C21 C26 . . . 166.73(18) no
C11 P1 C21 C22 . . . -12.0(2) no
C2 P1 C21 C22 . . . 96.8(2) no
C41 P2 C3 C2 . . . 137.5(2) no
C31 P2 C41 C42 . . . 169.48(18) no
Tc P2 C41 C42 . . . 36.2(2) no
Tc P2 C3 C2 . . . 8.6(2) no
C31 P2 C3 C2 . . . -116.1(2) no
C41 P2 C31 C32 . . . 136.0(2) no
Tc P2 C31 C32 . . . -86.9(2) no
C3 P2 C31 C32 . . . 33.3(2) no
C3 P2 C41 C42 . . . -82.9(2) no
Tc P2 C31 C36 . . . 85.84(19) no
C3 P2 C31 C36 . . . -153.94(19) no
C3 P2 C41 C46 . . . 91.2(2) no
C41 P2 C31 C36 . . . -51.3(2) no
Tc P2 C41 C46 . . . -149.75(16) no
C31 P2 C41 C46 . . . -16.5(2) no
P1 C2 C3 P2 . . . -37.1(2) no
P1 C11 C12 C13 . . . -177.19(17) no
C12 C11 C16 C15 . . . -.8(3) no
C16 C11 C12 C13 . . . .0(3) no
P1 C11 C16 C15 . . . 176.12(17) no
C11 C12 C13 C14 . . . 1.1(3) no
C12 C13 C14 C15 . . . -1.2(3) no
C13 C14 C15 C16 . . . .3(3) no
C14 C15 C16 C11 . . . .7(3) no
C26 C21 C22 C23 . . . .4(4) no
P1 C21 C26 C25 . . . -178.8(2) no
P1 C21 C22 C23 . . . 179.1(2) no
C22 C21 C26 C25 . . . -.1(4) no
C21 C22 C23 C24 . . . -.6(4) no
C22 C23 C24 C25 . . . .5(5) no
C23 C24 C25 C26 . . . -.1(5) no
C24 C25 C26 C21 . . . -.1(4) no
P2 C31 C32 C33 . . . 172.0(2) no
P2 C31 C36 C35 . . . -173.2(2) no
C32 C31 C36 C35 . . . -.2(4) no
C36 C31 C32 C33 . . . -.9(4) no
C31 C32 C33 C34 . . . .7(5) no
C32 C33 C34 C35 . . . .6(5) no
C33 C34 C35 C36 . . . -1.7(5) no
C34 C35 C36 C31 . . . 1.5(4) no
C46 C41 C42 C43 . . . 1.3(4) no
P2 C41 C42 C43 . . . 175.6(2) no
C42 C41 C46 C45 . . . -1.6(3) no
P2 C41 C46 C45 . . . -175.57(19) no
C41 C42 C43 C44 . . . -.1(4) no
C42 C43 C44 C45 . . . -.9(5) no
C43 C44 C45 C46 . . . .6(4) no
C44 C45 C46 C41 . . . .6(4) no
C6 C4 C5 C6 2_557 . . .6(4) no
C5 C4 C6 C5 . 2_557 2_557 -.6(4) no
C4 C5 C6 C4 . . 2_557 -.6(4) no
